data_4121573
loop_
_publ_author_name
'Liang, Yufan'
'Fu, Gregory C.'

_publ_section_title
;
 Catalytic Asymmetric Synthesis of Tertiary Alkyl Fluorides: Negishi
 Cross-Couplings of Racemic \a,\a-Dihaloketones.
;
_journal_issue 14
_journal_name_full 'Journal of the American Chemical Society'
_journal_page_first 5520
_journal_page_last 5524
_journal_paper_doi 10.1021/ja501815p
_journal_volume 136
_journal_year 2014
_chemical_absolute_configuration ad
_chemical_formula_moiety 'C27 H22 Cl F O, C0.58 H1.16 Cl1.16'
_chemical_formula_sum 'C27.58 H23.16 Cl2.16 F O'
_chemical_formula_weight 466.24
_chemical_name_systematic
;
 ?
;
_space_group_crystal_system monoclinic
_space_group_IT_number 4
_space_group_name_Hall 'P 2yb'
_space_group_name_H-M_alt 'P 1 21 1'
_symmetry_space_group_name_Hall 'P 2yb'
_symmetry_space_group_name_H-M 'P 1 21 1'
_atom_sites_solution_hydrogens geom
_atom_sites_solution_primary direct
_audit_creation_date 2013-08-20
_audit_creation_method
;
  Olex2 1.2
  (compiled Apr 23 2013 17:59:47, GUI svn.r4466)
;
_cell_angle_alpha 90
_cell_angle_beta 91.076(3)
_cell_angle_gamma 90
_cell_formula_units_Z 2
_cell_length_a 11.4485(6)
_cell_length_b 5.9142(3)
_cell_length_c 17.0352(8)
_cell_measurement_reflns_used 9971
_cell_measurement_temperature 100(2)
_cell_measurement_theta_max 29.48
_cell_measurement_theta_min 2.16
_cell_volume 1153.23(10)
_computing_data_reduction 'SAINT v8.27A (Bruker, 2012)'
_computing_molecular_graphics
;
O. V. Dolomanov, L. J. Bourhis, R. J. Gildea, J. A. K. Howard and H. Puschmann,
OLEX2: a complete structure solution, refinement and analysis program.
J. Appl. Cryst. (2009). 42, 339-341.
;
_computing_publication_material
;
O. V. Dolomanov, L. J. Bourhis, R. J. Gildea, J. A. K. Howard and H. Puschmann,
OLEX2: a complete structure solution, refinement and analysis program.
J. Appl. Cryst. (2009). 42, 339-341.
;
_computing_structure_refinement
;
SHELXL, G.M. Sheldrick, Acta Cryst.
(2008). A64, 112-122
;
_computing_structure_solution
;
XS, G.M. Sheldrick, Acta Cryst.
(2008). A64, 112-122
;
_diffrn_ambient_temperature 100
_diffrn_measured_fraction_theta_full 0.999
_diffrn_measured_fraction_theta_max 0.955
_diffrn_measurement_device_type 'Bruker APEX-II CCD'
_diffrn_measurement_method '\f and \w scans'
_diffrn_radiation_monochromator graphite
_diffrn_radiation_type MoK\a
_diffrn_radiation_wavelength 0.71073
_diffrn_reflns_av_R_equivalents 0.0601
_diffrn_reflns_av_unetI/netI 0.0730
_diffrn_reflns_Laue_measured_fraction_full 0.999
_diffrn_reflns_Laue_measured_fraction_max 0.955
_diffrn_reflns_limit_h_max 19
_diffrn_reflns_limit_h_min -19
_diffrn_reflns_limit_k_max 10
_diffrn_reflns_limit_k_min -9
_diffrn_reflns_limit_l_max 28
_diffrn_reflns_limit_l_min -28
_diffrn_reflns_number 62094
_diffrn_reflns_point_group_measured_fraction_full 0.999
_diffrn_reflns_point_group_measured_fraction_max 0.938
_diffrn_reflns_theta_full 25.242
_diffrn_reflns_theta_max 37.564
_diffrn_reflns_theta_min 1.779
_diffrn_standards_number 0
_exptl_absorpt_coefficient_mu 0.326
_exptl_absorpt_correction_type none
_exptl_crystal_colour colourless
_exptl_crystal_colour_primary colourless
_exptl_crystal_density_diffrn 1.343
_exptl_crystal_description needle
_exptl_crystal_F_000 484.8
_exptl_crystal_size_max 0.3
_exptl_crystal_size_mid 0.1
_exptl_crystal_size_min 0.05
_refine_diff_density_max 0.818
_refine_diff_density_min -0.637
_refine_diff_density_rms 0.070
_refine_ls_abs_structure_details
;
 Flack x determined using 3069 quotients [(I+)-(I-)]/[(I+)+(I-)]
 (Parsons and Flack (2004), Acta Cryst. A60, s61).
;
_refine_ls_abs_structure_Flack -0.005(18)
_refine_ls_extinction_method none
_refine_ls_goodness_of_fit_ref 0.957
_refine_ls_hydrogen_treatment constr
_refine_ls_matrix_type full
_refine_ls_number_parameters 321
_refine_ls_number_reflns 11432
_refine_ls_number_restraints 68
_refine_ls_restrained_S_all 0.989
_refine_ls_R_factor_all 0.0773
_refine_ls_R_factor_gt 0.0499
_refine_ls_shift/su_max 0.000
_refine_ls_shift/su_mean 0.000
_refine_ls_structure_factor_coef Fsqd
_refine_ls_weighting_details
;
 w=1/[\s^2^(Fo^2^)+(0.0717P)^2^]
 where P=(Fo^2^+2Fc^2^)/3
;
_refine_ls_weighting_scheme calc
_refine_ls_wR_factor_gt 0.1202
_refine_ls_wR_factor_ref 0.1290
_reflns_Friedel_coverage 0.828
_reflns_Friedel_fraction_full 0.999
_reflns_Friedel_fraction_max 0.918
_reflns_number_gt 8151
_reflns_number_total 11432
_reflns_threshold_expression 'I > 2\s(I)'
_cod_data_source_file ja501815p_si_005.cif
_cod_data_source_block crystal_005
_cod_depositor_comments 'Adding full bibliography for 4121570--4121574.cif.'
_cod_database_code 4121573
_olex2_refinement_description
;
1. Fixed Uiso
 At 1.2 times of:
  All C(H) groups, All C(H,H) groups
 At 1.5 times of:
  All O(H) groups
2. Restrained distances
 C28-Cl2 \\sim C28-Cl3A \\sim C28-Cl3B \\sim C28-Cl3C
 with sigma of 0.01
3. Uiso/Uaniso restraints and constraints
Cl3A \\sim Cl3B \\sim Cl3C \\sim Cl2 \\sim C28: within 3.2A with sigma of 0.01 and sigma for terminal atoms of 0.005
4. Others
 1*[Sof(Cl3A)]+1*[Sof(Cl3B)]+1*[Sof(Cl3C)]-1*[Sof(Cl2)+Sof(C28)+Sof(H28A)+
 Sof(H28B)]=0 with esd of 0.0001
 Sof(Cl2)=Sof(C28)=Sof(H28A)=Sof(H28B)=FVAR(4)
5.a Secondary CH2 refined with riding coordinates:
 C9(H9A,H9B), C28(H28A,H28B)
5.b Aromatic/amide H refined with riding coordinates:
 C4(H4), C5(H5), C6(H6), C7(H7), C8(H8), C11(H11), C12(H12), C13(H13),
 C14(H14), C15(H15), C17(H17), C18(H18), C20(H20), C21(H21), C23(H23), C24(H24),
  C25(H25), C26(H26), C27(H27)
5.c Idealised tetrahedral OH refined as rotating group:
 O1(H1)
;
_shelx_space_group_comment
;
The symmetry employed for this shelxl refinement is uniquely defined
by the following loop, which should always be used as a source of
symmetry information in preference to the above space-group names.
They are only intended as comments.
;
_shelxl_version_number 2013-2

loop_
_space_group_symop_operation_xyz
'x, y, z'
'-x, y+1/2, -z'

loop_
_atom_site_label
_atom_site_type_symbol
_atom_site_fract_x
_atom_site_fract_y
_atom_site_fract_z
_atom_site_U_iso_or_equiv
_atom_site_adp_type
_atom_site_occupancy
_atom_site_site_symmetry_order
_atom_site_calc_flag
_atom_site_refinement_flags_posn
_atom_site_refinement_flags_adp
_atom_site_refinement_flags_occupancy
_atom_site_disorder_assembly
_atom_site_disorder_group
Cl1 Cl -0.31493(6) -0.81130(11) -0.38253(3) 0.03278(15) Uani 1 1 d . . . . .
F1 F -0.31729(10) -0.90033(18) -0.78646(6) 0.0137(2) Uani 1 1 d . . . . .
O1 O -0.33902(12) -0.3198(2) -0.72344(7) 0.0161(2) Uani 1 1 d . . . . .
H1 H -0.3514 -0.2623 -0.7679 0.024 Uiso 1 1 calc R U . . .
C1 C -0.28719(16) -0.6682(3) -0.78564(10) 0.0113(3) Uani 1 1 d . . . . .
C2 C -0.37037(16) -0.5518(3) -0.72529(10) 0.0120(3) Uani 1 1 d . . . . .
C3 C -0.30902(16) -0.5802(3) -0.86860(10) 0.0121(3) Uani 1 1 d . . . . .
C4 C -0.26518(17) -0.3711(3) -0.89297(11) 0.0157(3) Uani 1 1 d . . . . .
H4 H -0.2218 -0.2799 -0.8569 0.019 Uiso 1 1 calc R U . . .
C5 C -0.28463(17) -0.2956(4) -0.96980(10) 0.0184(3) Uani 1 1 d . . . . .
H5 H -0.2556 -0.1525 -0.9856 0.022 Uiso 1 1 calc R U . . .
C6 C -0.34638(18) -0.4295(4) -1.02318(11) 0.0209(4) Uani 1 1 d . . . . .
H6 H -0.3580 -0.3801 -1.0758 0.025 Uiso 1 1 calc R U . . .
C7 C -0.39096(18) -0.6353(4) -0.99926(11) 0.0200(4) Uani 1 1 d . . . . .
H7 H -0.4342 -0.7261 -1.0355 0.024 Uiso 1 1 calc R U . . .
C8 C -0.37296(16) -0.7103(3) -0.92240(11) 0.0153(3) Uani 1 1 d . . . . .
H8 H -0.4045 -0.8513 -0.9066 0.018 Uiso 1 1 calc R U . . .
C9 C -0.15793(16) -0.6523(3) -0.76068(10) 0.0143(3) Uani 1 1 d . . . . .
H9A H -0.1306 -0.4954 -0.7689 0.017 Uiso 1 1 calc R U . . .
H9B H -0.1504 -0.6860 -0.7039 0.017 Uiso 1 1 calc R U . . .
C10 C -0.08038(15) -0.8115(4) -0.80519(10) 0.0149(3) Uani 1 1 d . . . . .
C11 C -0.04908(17) -0.7697(4) -0.88299(11) 0.0203(4) Uani 1 1 d . . . . .
H11 H -0.0765 -0.6370 -0.9088 0.024 Uiso 1 1 calc R U . . .
C12 C 0.02155(19) -0.9199(5) -0.92265(13) 0.0270(5) Uani 1 1 d . . . . .
H12 H 0.0418 -0.8893 -0.9754 0.032 Uiso 1 1 calc R U . . .
C13 C 0.06293(18) -1.1144(4) -0.88624(14) 0.0252(5) Uani 1 1 d . . . . .
H13 H 0.1103 -1.2177 -0.9141 0.030 Uiso 1 1 calc R U . . .
C14 C 0.03469(18) -1.1570(4) -0.80903(14) 0.0239(4) Uani 1 1 d . . . . .
H14 H 0.0642 -1.2882 -0.7833 0.029 Uiso 1 1 calc R U . . .
C15 C -0.03712(18) -1.0072(4) -0.76881(13) 0.0206(4) Uani 1 1 d . . . . .
H15 H -0.0568 -1.0386 -0.7160 0.025 Uiso 1 1 calc R U . . .
C16 C -0.35313(16) -0.6300(3) -0.63983(10) 0.0128(3) Uani 1 1 d . . . . .
C17 C -0.38434(19) -0.4760(3) -0.58130(11) 0.0179(4) Uani 1 1 d . . . . .
H17 H -0.4133 -0.3313 -0.5961 0.022 Uiso 1 1 calc R U . . .
C18 C -0.3740(2) -0.5302(4) -0.50224(12) 0.0218(4) Uani 1 1 d . . . . .
H18 H -0.3958 -0.4242 -0.4633 0.026 Uiso 1 1 calc R U . . .
C19 C -0.33126(19) -0.7411(4) -0.48100(11) 0.0197(4) Uani 1 1 d . . . . .
C20 C -0.30217(19) -0.8995(4) -0.53731(11) 0.0193(4) Uani 1 1 d . . . . .
H20 H -0.2745 -1.0447 -0.5221 0.023 Uiso 1 1 calc R U . . .
C21 C -0.31400(18) -0.8431(3) -0.61681(10) 0.0168(4) Uani 1 1 d . . . . .
H21 H -0.2951 -0.9518 -0.6556 0.020 Uiso 1 1 calc R U . . .
C22 C -0.49825(16) -0.5871(3) -0.75066(10) 0.0127(3) Uani 1 1 d . . . . .
C23 C -0.55924(18) -0.4212(3) -0.79247(11) 0.0172(3) Uani 1 1 d . . . . .
H23 H -0.5205 -0.2853 -0.8064 0.021 Uiso 1 1 calc R U . . .
C24 C -0.67615(19) -0.4514(4) -0.81413(12) 0.0208(4) Uani 1 1 d . . . . .
H24 H -0.7162 -0.3364 -0.8428 0.025 Uiso 1 1 calc R U . . .
C25 C -0.73431(18) -0.6478(4) -0.79423(12) 0.0207(4) Uani 1 1 d . . . . .
H25 H -0.8143 -0.6676 -0.8084 0.025 Uiso 1 1 calc R U . . .
C26 C -0.67386(17) -0.8158(4) -0.75311(11) 0.0199(4) Uani 1 1 d . . . . .
H26 H -0.7127 -0.9519 -0.7396 0.024 Uiso 1 1 calc R U . . .
C27 C -0.55746(17) -0.7861(3) -0.73170(10) 0.0165(3) Uani 1 1 d . . . . .
H27 H -0.5174 -0.9025 -0.7038 0.020 Uiso 1 1 calc R U . . .
Cl2 Cl 0.0762(3) -1.8036(7) -0.57673(18) 0.1355(13) Uani 0.581(3) 1 d D U P A 1
Cl3A Cl -0.0738(8) -1.365(2) -0.5696(6) 0.156(2) Uani 0.235(3) 1 d D U P A 1
C28 C 0.0381(9) -1.5326(17) -0.5956(7) 0.141(2) Uani 0.581(3) 1 d D U P A 1
H28A H 0.1081 -1.4455 -0.5790 0.169 Uiso 0.581(3) 1 calc R U P A 1
H28B H 0.0363 -1.5250 -0.6537 0.169 Uiso 0.581(3) 1 calc R U P A 1
Cl3B Cl 0.0144(19) -1.292(4) -0.5390(13) 0.158(3) Uani 0.106(3) 1 d D U P B 2
Cl3C Cl -0.0295(9) -1.504(2) -0.5084(6) 0.169(3) Uani 0.240(3) 1 d D U P C 3

loop_
_atom_site_aniso_label
_atom_site_aniso_U_11
_atom_site_aniso_U_22
_atom_site_aniso_U_33
_atom_site_aniso_U_23
_atom_site_aniso_U_13
_atom_site_aniso_U_12
Cl1 0.0605(4) 0.0288(3) 0.00908(17) 0.0040(2) 0.00046(19) -0.0099(3)
F1 0.0207(5) 0.0069(4) 0.0137(5) 0.0001(4) 0.0014(4) -0.0007(4)
O1 0.0284(7) 0.0074(5) 0.0126(5) 0.0004(5) 0.0032(5) -0.0005(5)
C1 0.0159(7) 0.0074(7) 0.0106(7) -0.0004(6) 0.0012(6) -0.0001(6)
C2 0.0194(8) 0.0075(7) 0.0091(7) 0.0001(5) 0.0013(6) 0.0001(6)
C3 0.0149(7) 0.0114(7) 0.0102(7) 0.0008(6) 0.0036(6) 0.0017(6)
C4 0.0185(8) 0.0139(8) 0.0149(7) 0.0017(6) 0.0033(6) 0.0000(7)
C5 0.0211(9) 0.0182(8) 0.0162(7) 0.0063(7) 0.0063(6) 0.0028(8)
C6 0.0218(9) 0.0288(11) 0.0123(7) 0.0058(7) 0.0032(7) 0.0046(8)
C7 0.0220(9) 0.0274(10) 0.0107(7) -0.0001(7) 0.0005(6) 0.0000(8)
C8 0.0175(8) 0.0160(8) 0.0123(7) -0.0002(6) 0.0024(6) -0.0007(7)
C9 0.0169(8) 0.0135(7) 0.0124(7) -0.0013(6) 0.0004(6) 0.0003(7)
C10 0.0131(7) 0.0167(8) 0.0148(7) -0.0009(7) -0.0003(5) -0.0005(7)
C11 0.0174(8) 0.0264(11) 0.0170(8) 0.0023(7) -0.0002(6) 0.0043(8)
C12 0.0194(9) 0.0433(14) 0.0183(9) -0.0048(9) 0.0018(7) 0.0095(10)
C13 0.0156(8) 0.0287(11) 0.0312(11) -0.0088(9) -0.0013(8) 0.0050(8)
C14 0.0186(9) 0.0177(9) 0.0355(11) 0.0001(9) 0.0015(8) 0.0020(8)
C15 0.0192(9) 0.0197(9) 0.0229(9) 0.0028(7) 0.0018(7) 0.0008(7)
C16 0.0177(8) 0.0112(7) 0.0097(7) -0.0002(6) 0.0017(6) -0.0019(6)
C17 0.0266(10) 0.0145(8) 0.0128(7) -0.0017(6) 0.0032(7) 0.0007(7)
C18 0.0342(11) 0.0195(9) 0.0119(8) -0.0030(7) 0.0052(7) -0.0014(8)
C19 0.0295(10) 0.0199(9) 0.0098(7) 0.0031(6) 0.0003(7) -0.0070(8)
C20 0.0308(10) 0.0141(8) 0.0128(7) 0.0027(7) -0.0007(7) -0.0025(8)
C21 0.0268(9) 0.0123(8) 0.0114(7) 0.0003(6) 0.0012(6) -0.0014(7)
C22 0.0171(8) 0.0129(7) 0.0081(6) -0.0014(6) 0.0029(6) 0.0025(6)
C23 0.0218(9) 0.0157(8) 0.0143(7) 0.0033(7) 0.0036(6) 0.0043(7)
C24 0.0225(9) 0.0241(10) 0.0159(8) 0.0008(7) 0.0006(7) 0.0086(8)
C25 0.0186(8) 0.0272(10) 0.0164(8) -0.0058(8) 0.0005(7) 0.0037(8)
C26 0.0210(9) 0.0207(9) 0.0179(7) -0.0034(8) 0.0014(6) -0.0021(8)
C27 0.0211(8) 0.0139(8) 0.0146(7) -0.0004(7) 0.0009(6) 0.0007(7)
Cl2 0.132(2) 0.156(3) 0.116(2) -0.063(2) -0.0623(16) 0.026(2)
Cl3A 0.136(4) 0.181(4) 0.150(4) -0.049(4) -0.042(3) 0.003(4)
C28 0.105(4) 0.181(5) 0.134(4) -0.052(5) -0.065(4) 0.002(4)
Cl3B 0.139(5) 0.183(5) 0.151(5) -0.041(5) -0.049(4) 0.010(5)
Cl3C 0.140(4) 0.189(5) 0.176(5) -0.036(5) -0.037(4) 0.002(4)

loop_
_atom_type_symbol
_atom_type_description
_atom_type_scat_dispersion_real
_atom_type_scat_dispersion_imag
_atom_type_scat_source
C C 0.0033 0.0016 'International Tables Vol C Tables 4.2.6.8 and 6.1.1.4'
H H 0.0000 0.0000 'International Tables Vol C Tables 4.2.6.8 and 6.1.1.4'
Cl Cl 0.1484 0.1585 'International Tables Vol C Tables 4.2.6.8 and 6.1.1.4'
F F 0.0171 0.0103 'International Tables Vol C Tables 4.2.6.8 and 6.1.1.4'
O O 0.0106 0.0060 'International Tables Vol C Tables 4.2.6.8 and 6.1.1.4'

loop_
_geom_angle_atom_site_label_1
_geom_angle_atom_site_label_2
_geom_angle_atom_site_label_3
_geom_angle
F1 C1 C2 106.29(13)
F1 C1 C3 106.66(14)
F1 C1 C9 107.18(14)
C3 C1 C2 111.50(14)
C3 C1 C9 112.15(14)
C9 C1 C2 112.61(14)
O1 C2 C1 106.35(14)
O1 C2 C16 104.00(14)
O1 C2 C22 112.20(15)
C16 C2 C1 114.78(14)
C22 C2 C1 110.06(14)
C22 C2 C16 109.34(14)
C4 C3 C1 121.57(16)
C8 C3 C1 119.78(16)
C8 C3 C4 118.64(16)
C5 C4 C3 120.55(18)
C6 C5 C4 120.1(2)
C7 C6 C5 119.63(18)
C6 C7 C8 120.50(19)
C3 C8 C7 120.55(19)
C10 C9 C1 113.33(15)
C11 C10 C9 121.90(18)
C15 C10 C9 120.05(16)
C15 C10 C11 118.05(18)
C12 C11 C10 120.6(2)
C11 C12 C13 120.8(2)
C14 C13 C12 119.5(2)
C13 C14 C15 120.1(2)
C14 C15 C10 120.9(2)
C17 C16 C2 116.65(16)
C21 C16 C2 125.05(16)
C21 C16 C17 118.23(17)
C18 C17 C16 121.49(19)
C19 C18 C17 119.00(19)
C18 C19 Cl1 119.94(16)
C18 C19 C20 121.06(18)
C20 C19 Cl1 119.00(17)
C19 C20 C21 119.28(19)
C16 C21 C20 120.90(17)
C23 C22 C2 121.02(17)
C23 C22 C27 118.07(18)
C27 C22 C2 120.91(16)
C22 C23 C24 121.01(19)
C25 C24 C23 120.45(19)
C24 C25 C26 119.03(19)
C27 C26 C25 120.6(2)
C26 C27 C22 120.89(19)
Cl3A C28 Cl2 134.6(11)

loop_
_geom_bond_atom_site_label_1
_geom_bond_atom_site_label_2
_geom_bond_distance
Cl1 C19 1.7347(19)
F1 C1 1.416(2)
O1 C2 1.419(2)
C1 C2 1.573(2)
C1 C3 1.522(2)
C1 C9 1.535(2)
C2 C16 1.537(2)
C2 C22 1.533(3)
C3 C4 1.400(3)
C3 C8 1.394(3)
C4 C5 1.397(3)
C5 C6 1.389(3)
C6 C7 1.384(3)
C7 C8 1.394(3)
C9 C10 1.508(3)
C10 C11 1.402(3)
C10 C15 1.399(3)
C11 C12 1.386(3)
C12 C13 1.386(4)
C13 C14 1.383(3)
C14 C15 1.397(3)
C16 C17 1.402(3)
C16 C21 1.392(3)
C17 C18 1.387(3)
C18 C19 1.386(3)
C19 C20 1.386(3)
C20 C21 1.399(3)
C22 C23 1.393(3)
C22 C27 1.399(3)
C23 C24 1.393(3)
C24 C25 1.384(3)
C25 C26 1.392(3)
C26 C27 1.386(3)
Cl2 C28 1.691(10)
Cl3A C28 1.687(11)
